data_1575414
loop_
_publ_author_name
'Dhara, Barun'
'Bulgarevich, Kirill'
'Takimiya, Kazuo'

_publ_section_title
;
 Radical cation salts of
 dinaphtho[2,3-b:2&#x2032;,3&#x2032;-f]thieno[3,2-b]thiophene:
 characteristic crystal structures and properties
;
_journal_issue 38
_journal_name_full CrystEngComm
_journal_page_first 6333
_journal_page_last 6340
_journal_paper_doi 10.1039/D5CE00680E
_journal_volume 27
_journal_year 2025
_chemical_formula_moiety '0.4(C6 H5 Br), C22 H12 S2, 0.8(F6 P)'
_chemical_formula_sum 'C24.4 H14 Br0.4 F4.8 P0.8 S2'
_chemical_formula_weight 519.22
_space_group_crystal_system triclinic
_space_group_IT_number 2
_space_group_name_Hall '-P 1'
_space_group_name_H-M_alt 'P -1'
_atom_sites_solution_hydrogens geom
_audit_creation_date 2025-02-17
_audit_creation_method
;
Olex2 1.5-ac7-012
(compiled 2024.11.06 svn.r97f918c9 for Rigaku Oxford Diffraction, GUI svn.r7082)
;
_audit_update_record
;
2025-07-06 deposited with the CCDC.	2025-08-13 downloaded from the CCDC.
;
_cell_angle_alpha 70.481(3)
_cell_angle_beta 86.305(2)
_cell_angle_gamma 79.140(2)
_cell_formula_units_Z 5
_cell_length_a 13.6133(3)
_cell_length_b 14.2244(3)
_cell_length_c 14.7406(5)
_cell_measurement_reflns_used 23024
_cell_measurement_temperature 300
_cell_measurement_theta_max 77.0820
_cell_measurement_theta_min 3.1520
_cell_volume 2642.16(13)
_computing_cell_refinement 'CrysAlisPro 1.171.43.136a (Rigaku OD, 2024)'
_computing_data_collection 'CrysAlisPro system (CCD 43.136a 64-bit (release 23-08-2024))'
_computing_data_reduction 'CrysAlisPro 1.171.43.136a (Rigaku OD, 2024)'
_computing_molecular_graphics 'Olex2 1.5-ac7-012 (Dolomanov et al., 2009)'
_computing_publication_material 'Olex2 1.5-ac7-012 (Dolomanov et al., 2009)'
_computing_structure_refinement 'SHELXL 2018/3 (Sheldrick, 2015)'
_computing_structure_solution 'SHELXT  (Sheldrick, 2015)'
_diffrn_ambient_temperature 300.00
_diffrn_detector_area_resol_mean 10.0000
_diffrn_detector_type HyPix
_diffrn_measured_fraction_theta_full 0.998
_diffrn_measured_fraction_theta_max 0.972
_diffrn_measurement_details
;
List of Runs (angles in degrees, time in seconds):

  # Type    Start    End  Width  t~exp~   \w     \q     \k     \f   Frames
#--------------------------------------------------------------------------
  1  \w   -118.00 -64.00   0.50    0.50    --  -47.66-151.00 -39.00  108
  2  \w    -89.00 -21.00   0.50    0.50    --  -47.66 121.00-156.00  136
  3  \w   -108.00 -35.00   0.50    0.50    --  -47.66 151.00   3.00  146
  4  \w     59.00 119.00   0.50    0.50    --   47.66 151.00   3.00  120
  5  \w     15.00  89.00   0.50    0.50    --   47.66-121.00 120.00  148
  6  \w   -165.00 -64.00   0.50    1.50    --  -97.00-151.00 -39.00  202
  7  \w   -109.00 -28.00   0.50    1.50    --  -97.00 121.00-156.00  162
  8  \w   -129.00 -35.00   0.50    1.50    --  -97.00 151.00   3.00  188
  9  \w   -166.00 -85.00   0.50    1.50    --  -97.00-121.00 120.00  162
 10  \w     79.00 175.00   0.50    1.50    --  106.00 121.00-156.00  192
 11  \w     34.00 130.00   0.50    1.50    --  106.00-151.00 -39.00  192
 12  \w     59.00 165.00   0.50    1.50    --  106.00 151.00   3.00  212
 13  \w     37.00 110.00   0.50    1.50    --  106.00-121.00 120.00  146
 14  \w     37.00 110.00   0.50    1.50    --  106.00-121.00 120.00  146
 15  \w   -118.00 -27.00   0.50    0.50    --  -47.66 -77.00  90.00  182
 16  \w    -31.00  26.00   0.50    0.50    --  -47.66  19.00  30.00  114
 17  \w   -118.00 -27.00   0.50    0.50    --  -47.66 -77.00 150.00  182
 18  \w    -31.00  26.00   0.50    0.50    --  -47.66  19.00 120.00  114
 19  \w     30.00 109.00   0.50    0.50    --   47.66-151.00 -39.00  158
 20  \w   -169.00 -85.00   0.50    1.50    --  -97.00 -53.00-170.32  168
 21  \w    -53.00 -25.00   0.50    1.50    --  -97.00  45.00 -30.00   56
 22  \w     34.00 100.00   0.50    1.50    --  106.00 -77.00 -90.00  132
 23  \w     34.00 100.00   0.50    1.50    --  106.00 -77.00 120.00  132
 24  \w     34.00  69.00   0.50    1.50    --  106.00 -61.00 -30.00   70
 25  \w     34.00 100.00   0.50    1.50    --  106.00 -77.00-180.00  132
 26  \w     34.00 100.00   0.50    1.50    --  106.00 -77.00 150.00  132
 27  \w     98.00 175.00   0.50    1.50    --  106.00  30.00  90.00  154
 28  \w     98.00 175.00   0.50    1.50    --  106.00  30.00  90.00  154
 29  \w     34.00  69.00   0.50    1.50    --  106.00 -61.00-180.00   70
 30  \w     34.00 106.00   0.50    1.50    --  106.00 -94.00 -30.00  144
 31  \w     97.00 175.00   0.50    1.50    --  106.00  45.00 120.00  156
 32  \w     37.00 112.00   0.50    1.50    --  106.00-125.00 -30.00  150
 33  \w     37.00 112.00   0.50    1.50    --  106.00-125.00 150.00  150
 34  \w     34.00  69.00   0.50    1.50    --  106.00 -61.00-150.00   70
 35  \w     98.00 175.00   0.50    1.50    --  106.00  30.00 -60.00  154
 36  \w     37.00 112.00   0.50    1.50    --  106.00-125.00  90.00  150
 37  \w     98.00 175.00   0.50    1.50    --  106.00  30.00-150.00  154
 38  \w     34.00 100.00   0.50    1.50    --  106.00 -77.00-180.00  132
 39  \w     98.00 175.00   0.50    1.50    --  106.00  30.00-120.00  154
 40  \w     37.00 112.00   0.50    1.50    --  106.00-125.00 -30.00  150
 41  \w     37.00 112.00   0.50    1.50    --  106.00-125.00-150.00  150
 42  \w     37.00 112.00   0.50    1.50    --  106.00-125.00-150.00  150
 43  \w     37.00 112.00   0.50    1.50    --  106.00-125.00  60.00  150
 44  \w     37.00 112.00   0.50    1.50    --  106.00-125.00  60.00  150
 45  \w     37.00 112.00   0.50    1.50    --  106.00-125.00  30.00  150
 46  \w     92.00 175.00   0.50    1.50    --  106.00  61.00  90.00  166
 47  \w     34.00 100.00   0.50    1.50    --  106.00 -77.00   0.00  132
 48  \w     37.00 112.00   0.50    1.50    --  106.00-125.00-180.00  150
 49  \w     34.00 106.00   0.50    1.50    --  106.00 -94.00 -90.00  144
 50  \w     98.00 175.00   0.50    1.50    --  106.00  30.00-180.00  154
 51  \w     34.00 100.00   0.50    1.50    --  106.00 -77.00  30.00  132
 52  \w     34.00 100.00   0.50    1.50    --  106.00 -77.00-150.00  132
 53  \w     98.00 175.00   0.50    1.50    --  106.00  30.00 -30.00  154
 54  \w     76.00 153.00   0.50    1.50    --  106.00 125.00  90.00  154
;
_diffrn_measurement_device 'four-circle diffractometer'
_diffrn_measurement_device_type 'ROD, Synergy Custom DW system, HyPix'
_diffrn_measurement_method '\w scans'
_diffrn_radiation_type CuK\a
_diffrn_radiation_wavelength 1.54184
_diffrn_reflns_av_unetI/netI 0.0295
_diffrn_reflns_Laue_measured_fraction_full 0.998
_diffrn_reflns_Laue_measured_fraction_max 0.972
_diffrn_reflns_limit_h_max 17
_diffrn_reflns_limit_h_min -17
_diffrn_reflns_limit_k_max 18
_diffrn_reflns_limit_k_min -18
_diffrn_reflns_limit_l_max 18
_diffrn_reflns_limit_l_min -18
_diffrn_reflns_number 20995
_diffrn_reflns_point_group_measured_fraction_full 0.998
_diffrn_reflns_point_group_measured_fraction_max 0.972
_diffrn_reflns_theta_full 67.684
_diffrn_reflns_theta_max 79.141
_diffrn_reflns_theta_min 3.306
_exptl_absorpt_coefficient_mu 4.231
_exptl_absorpt_correction_T_max 1.00000
_exptl_absorpt_correction_T_min 0.57565
_exptl_absorpt_correction_type multi-scan
_exptl_absorpt_process_details
;
CrysAlisPro 1.171.43.136a (Rigaku Oxford Diffraction, 2024)
Empirical absorption correction using spherical harmonics,
implemented in SCALE3 ABSPACK scaling algorithm.
;
_exptl_crystal_colour black
_exptl_crystal_colour_primary black
_exptl_crystal_density_diffrn 1.632
_exptl_crystal_description needle
_exptl_crystal_F_000 1308
_refine_diff_density_max 1.685
_refine_diff_density_min -1.086
_refine_diff_density_rms 0.096
_refine_ls_extinction_method none
_refine_ls_goodness_of_fit_ref 1.068
_refine_ls_hydrogen_treatment constr
_refine_ls_matrix_type full
_refine_ls_number_parameters 731
_refine_ls_number_reflns 20995
_refine_ls_number_restraints 0
_refine_ls_restrained_S_all 1.068
_refine_ls_R_factor_all 0.1158
_refine_ls_R_factor_gt 0.0859
_refine_ls_shift/su_max 0.000
_refine_ls_shift/su_mean 0.000
_refine_ls_structure_factor_coef Fsqd
_refine_ls_weighting_details 'w=1/[\s^2^(Fo^2^)+(0.1749P)^2^+0.4261P] where P=(Fo^2^+2Fc^2^)/3'
_refine_ls_weighting_scheme calc
_refine_ls_wR_factor_gt 0.2478
_refine_ls_wR_factor_ref 0.2778
_reflns_Friedel_coverage 0.000
_reflns_number_gt 13761
_reflns_number_total 20995
_reflns_threshold_expression 'I > 2\s(I)'
_twin_special_details
;
Component 2 rotated by -179.9874\% 
around [-0.00 -0.00 1.00] (reciprocal) or [-0.00 -0.33 0.94] (direct)
;
_cod_data_source_file d5ce00680e2.cif
_cod_data_source_block dntt-pf6-bb-300k
_cod_depositor_comments 'Adding full bibliography for 1575411--1575428.cif.'
_cod_original_formula_sum 'C24.40 H14 Br0.40 F4.80 P0.80 S2'
_cod_database_code 1575414
_shelx_shelxl_version_number 2018/3
_chemical_oxdiff_formula 'C H S Br P F'
_shelx_space_group_comment
;
The symmetry employed for this shelxl refinement is uniquely defined
by the following loop, which should always be used as a source of
symmetry information in preference to the above space-group names.
They are only intended as comments.
;
_olex2_refinement_description
;
1. Twinned data refinement
 Scales: 0.5676(15)
 0.4324(15)
2. Fixed Uiso
 At 1.2 times of:
  All C(H) groups
3.a Aromatic/amide H refined with riding coordinates:
 C18(H18), C1B(H1B), C1C(H1C), C1E(H1E), C1G(H1G), C1H(H1H), C1J(H1J),
 C1M(H1M), C1N(H1N), C1O(H1O), C1P(H1P), C1Q(H1Q), C1V(H1V), C1X(H1X), C1Y(H1Y),
  C1Z(H1Z), C20(H20), C21(H21), C22(H22), C23(H23), C24(H24), C25(H25),
 C26(H26), C27(H27), C28(H28), C29(H29), C2A(H2A), C2B(H2B), C2C(H2C), C2D(H2D),
  C2E(H2E), C2G(H2G), C2H(H2H), C2I(H2I), C2J(H2J)
;
_olex2_submission_special_instructions 'No special instructions were received'
_oxdiff_exptl_absorpt_empirical_details
;
Empirical correction (ABSPACK) includes:
- Absorption correction using spherical harmonics
- Frame scaling
;
_oxdiff_exptl_absorpt_empirical_full_max 1.936
_oxdiff_exptl_absorpt_empirical_full_min 0.623
_oxdiff_twin_integration_method simultaneous
_oxdiff_twin_items 2

loop_
_space_group_symop_operation_xyz
'x, y, z'
'-x, -y, -z'

loop_
_atom_site_label
_atom_site_type_symbol
_atom_site_fract_x
_atom_site_fract_y
_atom_site_fract_z
_atom_site_U_iso_or_equiv
_atom_site_adp_type
_atom_site_occupancy
_atom_site_site_symmetry_order
_atom_site_calc_flag
_atom_site_refinement_flags_posn
_atom_site_refinement_flags_adp
_atom_site_refinement_flags_occupancy
_atom_site_disorder_assembly
_atom_site_disorder_group
Br1 Br 0.79530(14) 1.36918(13) 0.21932(8) 0.1573(7) Uani 1 1 d . . . . .
S2 S 0.49398(9) 0.84421(9) 0.46270(9) 0.0528(3) Uani 1 1 d . . . . .
S3 S 0.91353(9) 0.75990(9) 0.52860(9) 0.0536(3) Uani 1 1 d . . . . .
S4 S 0.66700(9) 0.61908(9) 0.54924(10) 0.0544(3) Uani 1 1 d . . . . .
S5 S 0.74298(9) 0.98036(9) 0.45042(10) 0.0564(3) Uani 1 1 d . . . . .
S6 S 1.12294(10) 0.57163(9) 0.49278(11) 0.0619(3) Uani 1 1 d . . . . .
P7 P 0.48269(13) 0.67948(13) 0.24023(12) 0.0725(4) Uani 1 1 d . . . . .
P8 P 0.92072(15) 0.92612(15) 0.74632(14) 0.0822(5) Uani 1 1 d . . . . .
C1 C 0.8904(4) 0.7618(3) 0.4119(4) 0.0522(10) Uani 1 1 d . . . . .
C2 C 0.5152(3) 0.8405(3) 0.5807(4) 0.0523(11) Uani 1 1 d . . . . .
C3 C 0.7545(4) 0.6242(3) 0.8399(4) 0.0533(11) Uani 1 1 d . . . . .
C4 C 0.7757(4) 0.6631(3) 0.6683(3) 0.0490(10) Uani 1 1 d . . . . .
C5 C 0.6352(3) 0.9409(3) 0.3275(4) 0.0501(10) Uani 1 1 d . . . . .
C6 C 0.6925(4) 0.6161(3) 0.6658(4) 0.0499(10) Uani 1 1 d . . . . .
C7 C 0.5937(4) 0.9032(3) 0.4211(4) 0.0502(10) Uani 1 1 d . . . . .
F1 F 0.9972(5) 0.9778(5) 0.6707(4) 0.142(2) Uani 1 1 d . . . . .
F8 F 0.5303(6) 0.7654(5) 0.1641(4) 0.152(3) Uani 1 1 d . . . . .
F2 F 0.8470(5) 0.8706(6) 0.8205(4) 0.154(3) Uani 1 1 d . . . . .
C9 C 0.6008(3) 0.8829(3) 0.5870(4) 0.0505(10) Uani 1 1 d . . . . .
C10 C 0.8048(3) 0.7178(3) 0.4086(4) 0.0498(10) Uani 1 1 d . . . . .
C11 C 0.9129(4) 0.8017(4) 0.2418(4) 0.0585(12) Uani 1 1 d . . . . .
C12 C 0.8154(3) 0.6999(3) 0.5733(4) 0.0479(10) Uani 1 1 d . . . . .
F13 F 0.4306(7) 0.5997(6) 0.3151(4) 0.175(4) Uani 1 1 d . . . . .
C14 C 0.7633(3) 0.6825(3) 0.5031(4) 0.0478(9) Uani 1 1 d . . . . .
C15 C 0.9821(4) 0.4706(3) 0.6290(4) 0.0556(11) Uani 1 1 d . . . . .
C16 C 0.6719(4) 0.5773(4) 0.8371(4) 0.0562(11) Uani 1 1 d . . . . .
C17 C 0.6575(4) 0.9843(4) 0.1551(4) 0.0581(12) Uani 1 1 d . . . . .
C18 C 0.9430(4) 0.8017(4) 0.3313(4) 0.0545(11) Uani 1 1 d . . . . .
H18 H 0.998898 0.828987 0.335169 0.065 Uiso 1 1 calc R U . . .
C19 C 0.5722(4) 0.8442(4) 0.7581(4) 0.0592(12) Uani 1 1 d . . . . .
C1A C 0.8278(4) 0.7581(4) 0.2367(4) 0.0573(12) Uani 1 1 d . . . . .
C1B C 0.7312(5) 0.5851(5) 1.0117(4) 0.0715(15) Uani 1 1 d . . . . .
H1B H 0.749890 0.587586 1.070305 0.086 Uiso 1 1 calc R U . . .
C1C C 0.6073(4) 0.9392(4) 0.2401(4) 0.0556(11) Uani 1 1 d . . . . .
H1C H 0.554168 0.907646 0.237331 0.067 Uiso 1 1 calc R U . . .
F1D F 0.5267(6) 0.7020(8) 0.3220(4) 0.185(4) Uani 1 1 d . . . . .
C1E C 0.4593(4) 0.8012(4) 0.6590(4) 0.0572(11) Uani 1 1 d . . . . .
H1E H 0.403707 0.774598 0.652873 0.069 Uiso 1 1 calc R U . . .
C1F C 0.8994(4) 0.4249(4) 0.6256(4) 0.0589(12) Uani 1 1 d . . . . .
C1G C 0.7828(5) 0.6275(4) 0.9301(4) 0.0637(13) Uani 1 1 d . . . . .
H1G H 0.836290 0.658342 0.933444 0.076 Uiso 1 1 calc R U . . .
C1H C 0.7745(4) 0.7160(4) 0.3218(4) 0.0548(11) Uani 1 1 d . . . . .
H1H H 0.719211 0.687279 0.319154 0.066 Uiso 1 1 calc R U . . .
C1I C 0.6448(3) 0.9176(3) 0.4939(4) 0.0501(10) Uani 1 1 d . . . . .
C1J C 0.6271(4) 0.8837(4) 0.6759(4) 0.0561(12) Uani 1 1 d . . . . .
H1J H 0.682611 0.911272 0.680619 0.067 Uiso 1 1 calc R U . . .
C1K C 1.0242(4) 0.5084(3) 0.5349(4) 0.0576(12) Uani 1 1 d . . . . .
C1L C 0.7188(4) 0.9863(3) 0.3323(4) 0.0529(11) Uani 1 1 d . . . . .
C1M C 0.6278(5) 0.9863(4) 0.0649(4) 0.0690(14) Uani 1 1 d . . . . .
H1M H 0.574463 0.955584 0.060641 0.083 Uiso 1 1 calc R U . . .
C1N C 0.8059(4) 0.6659(3) 0.7548(4) 0.0533(11) Uani 1 1 d . . . . .
H1N H 0.860685 0.695652 0.756633 0.064 Uiso 1 1 calc R U . . .
C1O C 0.9352(6) 0.3837(5) 0.9740(5) 0.0796(18) Uani 1 1 d . . . . .
H1O H 0.955063 0.381529 1.034018 0.095 Uiso 1 1 calc R U . . .
C1P C 0.6410(4) 0.5730(4) 0.7475(4) 0.0583(12) Uani 1 1 d . . . . .
H1P H 0.587412 0.541890 0.744970 0.070 Uiso 1 1 calc R U . . .
C1Q C 0.6513(5) 0.5383(5) 1.0082(4) 0.0725(15) Uani 1 1 d . . . . .
H1Q H 0.617872 0.509187 1.064723 0.087 Uiso 1 1 calc R U . . .
C1R C 0.8764(4) 0.3850(4) 0.7950(4) 0.0609(12) Uani 1 1 d . . . . .
C1S C 0.4862(4) 0.8010(4) 0.7500(4) 0.0608(12) Uani 1 1 d . . . . .
F3 F 0.8596(6) 0.9242(8) 0.6636(5) 0.189(4) Uani 1 1 d . . . . .
C1T C 0.9599(4) 0.4301(4) 0.8018(4) 0.0596(12) Uani 1 1 d . . . . .
C1U C 0.7409(4) 1.0299(4) 0.1615(4) 0.0600(12) Uani 1 1 d . . . . .
C1V C 0.6777(6) 1.0339(5) -0.0177(5) 0.0822(18) Uani 1 1 d . . . . .
H1V H 0.657036 1.036359 -0.077483 0.099 Uiso 1 1 calc R U . . .
F1W F 0.4413(9) 0.6579(10) 0.1570(5) 0.232(6) Uani 1 1 d . . . . .
C1X C 1.0122(4) 0.4733(4) 0.7175(5) 0.0631(13) Uani 1 1 d . . . . .
H1X H 1.066456 0.503420 0.720131 0.076 Uiso 1 1 calc R U . . .
C1Y C 0.9325(6) 0.8449(5) 0.0693(5) 0.0785(18) Uani 1 1 d . . . . .
H1Y H 0.966962 0.873248 0.013256 0.094 Uiso 1 1 calc R U . . .
C1Z C 0.6209(5) 0.5345(4) 0.9228(5) 0.0680(14) Uani 1 1 d . . . . .
H1Z H 0.566767 0.503625 0.921514 0.082 Uiso 1 1 calc R U . . .
C20 C 0.8491(6) 0.8040(5) 0.0646(5) 0.0789(18) Uani 1 1 d . . . . .
H20 H 0.827766 0.805763 0.005317 0.095 Uiso 1 1 calc R U . . .
C21 C 0.9866(5) 0.4281(5) 0.8946(5) 0.0716(15) Uani 1 1 d . . . . .
H21 H 1.040120 0.457763 0.900462 0.086 Uiso 1 1 calc R U . . .
C22 C 0.7582(6) 1.0778(5) -0.0114(5) 0.0836(19) Uani 1 1 d . . . . .
H22 H 0.790693 1.109922 -0.067505 0.100 Uiso 1 1 calc R U . . .
C23 C 0.7721(4) 1.0297(4) 0.2513(5) 0.0619(13) Uani 1 1 d . . . . .
H23 H 0.827093 1.058180 0.255488 0.074 Uiso 1 1 calc R U . . .
C24 C 0.5435(6) 0.7991(6) 0.9299(5) 0.086(2) Uani 1 1 d . . . . .
H24 H 0.562909 0.796895 0.990008 0.103 Uiso 1 1 calc R U . . .
F4 F 0.9843(8) 0.9255(9) 0.8280(5) 0.221(5) Uani 1 1 d . . . . .
C25 C 0.7978(5) 0.7610(5) 0.1462(4) 0.0684(14) Uani 1 1 d . . . . .
H25 H 0.742313 0.733366 0.141686 0.082 Uiso 1 1 calc R U . . .
C26 C 0.8523(6) 0.3410(5) 0.9673(5) 0.0820(19) Uani 1 1 d . . . . .
H26 H 0.816572 0.312498 1.022497 0.098 Uiso 1 1 calc R U . . .
C27 C 0.5974(5) 0.8414(5) 0.8501(5) 0.0739(16) Uani 1 1 d . . . . .
H27 H 0.652067 0.869055 0.856808 0.089 Uiso 1 1 calc R U . . .
C28 C 0.4306(5) 0.7599(4) 0.8340(5) 0.0733(16) Uani 1 1 d . . . . .
H28 H 0.374383 0.733357 0.829534 0.088 Uiso 1 1 calc R U . . .
C29 C 0.8228(6) 1.2321(5) 0.4062(6) 0.0866(19) Uani 1 1 d . . . . .
H29 H 0.874864 1.196650 0.380047 0.104 Uiso 1 1 calc R U . . .
C2A C 0.9646(5) 0.8440(4) 0.1561(5) 0.0689(14) Uani 1 1 d . . . . .
H2A H 1.020872 0.871467 0.158328 0.083 Uiso 1 1 calc R U . . .
C2B C 0.4596(6) 0.7592(5) 0.9221(5) 0.086(2) Uani 1 1 d . . . . .
H2B H 0.422825 0.731887 0.976895 0.103 Uiso 1 1 calc R U . . .
C2C C 0.7917(5) 1.0751(5) 0.0764(5) 0.0757(16) Uani 1 1 d . . . . .
H2C H 0.847578 1.103013 0.079092 0.091 Uiso 1 1 calc R U . . .
C2D C 0.8236(5) 0.3410(4) 0.8804(5) 0.0725(15) Uani 1 1 d . . . . .
H2D H 0.768919 0.311845 0.876910 0.087 Uiso 1 1 calc R U . . .
C2E C 0.8460(4) 0.3833(4) 0.7044(5) 0.0667(14) Uani 1 1 d . . . . .
H2E H 0.791281 0.354586 0.700046 0.080 Uiso 1 1 calc R U . . .
C2F C 0.7678(6) 1.3185(6) 0.3507(5) 0.0792(18) Uani 1 1 d . . . . .
C2G C 0.6689(9) 1.3304(12) 0.4890(11) 0.135(5) Uani 1 1 d . . . . .
H2G H 0.616143 1.362311 0.517582 0.162 Uiso 1 1 calc R U . . .
C2H C 0.7303(14) 1.2403(16) 0.5445(10) 0.176(8) Uani 1 1 d . . . . .
H2H H 0.719476 1.213236 0.610349 0.211 Uiso 1 1 calc R U . . .
C2I C 0.8000(10) 1.1969(8) 0.5039(8) 0.127(4) Uani 1 1 d . . . . .
H2I H 0.838815 1.137270 0.541817 0.152 Uiso 1 1 calc R U . . .
C2J C 0.6884(7) 1.3713(7) 0.3896(9) 0.111(3) Uani 1 1 d . . . . .
H2J H 0.649982 1.431161 0.351412 0.133 Uiso 1 1 calc R U . . .
F5 F 0.8669(9) 1.0290(7) 0.7413(9) 0.227(5) Uani 1 1 d . . . . .
F2K F 0.3939(9) 0.7577(9) 0.2459(9) 0.267(7) Uani 1 1 d . . . . .
F2L F 0.5696(11) 0.6046(8) 0.2302(8) 0.269(7) Uani 1 1 d . . . . .
F6 F 0.9747(9) 0.8243(7) 0.7464(11) 0.249(6) Uani 1 1 d . . . . .

loop_
_atom_site_aniso_label
_atom_site_aniso_U_11
_atom_site_aniso_U_22
_atom_site_aniso_U_33
_atom_site_aniso_U_23
_atom_site_aniso_U_13
_atom_site_aniso_U_12
Br1 0.2099(15) 0.1973(13) 0.0724(6) -0.0139(7) -0.0078(7) -0.1083(12)
S2 0.0475(6) 0.0529(6) 0.0624(7) -0.0209(5) -0.0036(5) -0.0148(5)
S3 0.0473(6) 0.0545(6) 0.0632(7) -0.0233(5) -0.0011(5) -0.0118(5)
S4 0.0524(6) 0.0512(6) 0.0636(7) -0.0212(5) -0.0031(5) -0.0137(5)
S5 0.0470(6) 0.0500(6) 0.0758(8) -0.0224(5) -0.0084(5) -0.0115(5)
S6 0.0533(6) 0.0540(6) 0.0858(9) -0.0296(6) -0.0104(6) -0.0119(5)
P7 0.0818(10) 0.0871(10) 0.0636(9) -0.0319(7) 0.0102(7) -0.0415(8)
P8 0.0853(11) 0.0934(12) 0.0778(11) -0.0259(9) -0.0033(8) -0.0432(10)
C1 0.048(2) 0.045(2) 0.061(3) -0.019(2) -0.003(2) -0.0015(18)
C2 0.043(2) 0.048(2) 0.068(3) -0.023(2) -0.003(2) -0.0027(18)
C3 0.058(3) 0.045(2) 0.054(3) -0.0175(19) -0.006(2) 0.0001(19)
C4 0.053(2) 0.039(2) 0.053(3) -0.0139(18) -0.003(2) -0.0020(18)
C5 0.046(2) 0.039(2) 0.062(3) -0.0124(19) -0.005(2) -0.0052(17)
C6 0.048(2) 0.042(2) 0.062(3) -0.0192(19) -0.001(2) -0.0090(18)
C7 0.050(2) 0.042(2) 0.061(3) -0.0207(19) -0.005(2) -0.0051(18)
F1 0.135(5) 0.187(6) 0.115(4) -0.026(4) 0.007(3) -0.104(4)
F8 0.232(7) 0.172(5) 0.094(3) -0.052(3) 0.051(4) -0.140(5)
F2 0.160(6) 0.232(7) 0.092(4) -0.042(4) 0.031(4) -0.122(5)
C9 0.045(2) 0.046(2) 0.061(3) -0.021(2) -0.005(2) -0.0002(18)
C10 0.047(2) 0.044(2) 0.057(3) -0.0169(19) -0.003(2) -0.0016(18)
C11 0.056(3) 0.048(2) 0.061(3) -0.014(2) 0.006(2) 0.006(2)
C12 0.045(2) 0.0376(19) 0.060(3) -0.0167(18) -0.0051(19) -0.0013(16)
F13 0.296(10) 0.206(6) 0.083(3) -0.054(4) 0.047(4) -0.192(7)
C14 0.045(2) 0.040(2) 0.060(3) -0.0187(18) -0.0055(19) -0.0033(17)
C15 0.057(3) 0.041(2) 0.064(3) -0.017(2) -0.002(2) 0.0024(19)
C16 0.058(3) 0.049(2) 0.058(3) -0.017(2) 0.002(2) -0.001(2)
C17 0.059(3) 0.045(2) 0.063(3) -0.013(2) -0.005(2) 0.002(2)
C18 0.047(2) 0.051(2) 0.066(3) -0.021(2) 0.003(2) -0.007(2)
C19 0.058(3) 0.057(3) 0.059(3) -0.024(2) -0.010(2) 0.013(2)
C1A 0.059(3) 0.052(2) 0.055(3) -0.020(2) 0.001(2) 0.008(2)
C1B 0.085(4) 0.072(3) 0.050(3) -0.020(2) -0.002(3) 0.006(3)
C1C 0.050(2) 0.048(2) 0.065(3) -0.014(2) -0.005(2) -0.0066(19)
F1D 0.212(7) 0.321(10) 0.089(4) -0.088(5) 0.033(4) -0.186(8)
C1E 0.049(3) 0.051(2) 0.069(3) -0.019(2) 0.000(2) -0.005(2)
C1F 0.050(3) 0.047(2) 0.081(4) -0.026(2) -0.009(2) -0.001(2)
C1G 0.066(3) 0.060(3) 0.066(3) -0.026(2) -0.006(3) -0.001(2)
C1H 0.051(3) 0.053(2) 0.062(3) -0.023(2) -0.004(2) -0.005(2)
C1I 0.044(2) 0.040(2) 0.067(3) -0.0207(19) -0.007(2) -0.0018(17)
C1J 0.046(2) 0.052(2) 0.075(3) -0.028(2) -0.012(2) -0.0014(19)
C1K 0.050(2) 0.045(2) 0.082(4) -0.026(2) -0.012(2) -0.0034(19)
C1L 0.044(2) 0.043(2) 0.069(3) -0.014(2) -0.003(2) -0.0054(18)
C1M 0.074(4) 0.063(3) 0.064(3) -0.015(2) -0.002(3) -0.005(3)
C1N 0.051(2) 0.046(2) 0.065(3) -0.022(2) -0.005(2) -0.0067(19)
C1O 0.088(5) 0.076(4) 0.071(4) -0.032(3) -0.007(3) 0.008(3)
C1P 0.055(3) 0.047(2) 0.071(3) -0.018(2) 0.000(2) -0.009(2)
C1Q 0.075(4) 0.074(3) 0.059(3) -0.017(3) 0.005(3) -0.002(3)
C1R 0.056(3) 0.051(2) 0.075(3) -0.025(2) -0.006(3) 0.003(2)
C1S 0.059(3) 0.055(3) 0.063(3) -0.023(2) 0.001(2) 0.008(2)
F3 0.178(7) 0.341(11) 0.106(4) -0.080(6) 0.013(4) -0.173(8)
C1T 0.054(3) 0.052(3) 0.070(3) -0.022(2) -0.004(2) 0.003(2)
C1U 0.054(3) 0.044(2) 0.072(3) -0.009(2) 0.001(2) -0.001(2)
C1V 0.100(5) 0.063(3) 0.069(4) -0.012(3) -0.002(3) 0.004(3)
F1W 0.310(12) 0.378(13) 0.083(4) -0.068(6) 0.024(5) -0.266(12)
C1X 0.057(3) 0.050(2) 0.085(4) -0.027(3) -0.011(3) 0.000(2)
C1Y 0.094(5) 0.067(3) 0.063(4) -0.019(3) 0.015(3) 0.003(3)
C1Z 0.059(3) 0.064(3) 0.076(4) -0.019(3) 0.007(3) -0.009(2)
C20 0.095(5) 0.077(4) 0.056(3) -0.026(3) -0.005(3) 0.013(3)
C21 0.066(3) 0.071(3) 0.083(4) -0.037(3) -0.006(3) -0.003(3)
C22 0.090(5) 0.069(3) 0.074(4) -0.006(3) 0.018(4) -0.010(3)
C23 0.052(3) 0.050(2) 0.082(4) -0.018(2) -0.003(3) -0.009(2)
C24 0.093(5) 0.091(4) 0.062(4) -0.033(3) -0.008(3) 0.026(4)
F4 0.229(9) 0.349(13) 0.097(4) -0.008(6) -0.038(5) -0.191(10)
C25 0.067(3) 0.069(3) 0.067(3) -0.028(3) -0.007(3) 0.006(3)
C26 0.088(5) 0.072(4) 0.073(4) -0.019(3) 0.018(3) 0.004(3)
C27 0.064(3) 0.082(4) 0.076(4) -0.040(3) -0.015(3) 0.016(3)
C28 0.073(4) 0.062(3) 0.076(4) -0.021(3) 0.011(3) 0.004(3)
C29 0.104(5) 0.077(4) 0.090(5) -0.030(4) -0.007(4) -0.035(4)
C2A 0.068(3) 0.064(3) 0.070(4) -0.022(3) 0.012(3) -0.005(3)
C2B 0.093(5) 0.085(4) 0.061(4) -0.022(3) 0.008(3) 0.022(4)
C2C 0.067(4) 0.064(3) 0.081(4) -0.008(3) 0.010(3) -0.008(3)
C2D 0.068(3) 0.059(3) 0.088(4) -0.024(3) 0.005(3) -0.007(3)
C2E 0.051(3) 0.063(3) 0.085(4) -0.027(3) -0.011(3) -0.001(2)
C2F 0.079(4) 0.094(5) 0.078(4) -0.033(4) -0.002(3) -0.040(4)
C2G 0.093(7) 0.213(13) 0.159(13) -0.121(11) 0.040(7) -0.075(8)
C2H 0.192(14) 0.30(2) 0.134(11) -0.138(14) 0.090(11) -0.203(15)
C2I 0.173(11) 0.128(8) 0.098(7) -0.019(6) -0.016(7) -0.096(8)
C2J 0.093(6) 0.101(6) 0.161(9) -0.060(6) -0.032(6) -0.029(5)
F5 0.251(12) 0.174(7) 0.242(11) -0.085(7) 0.041(9) 0.013(7)
F2K 0.208(10) 0.241(10) 0.234(11) 0.000(8) 0.072(9) 0.076(9)
F2L 0.327(15) 0.199(9) 0.206(10) -0.062(7) 0.073(10) 0.102(9)
F6 0.200(10) 0.151(7) 0.363(16) -0.060(8) 0.086(10) -0.026(6)

loop_
_atom_type_symbol
_atom_type_description
_atom_type_scat_dispersion_real
_atom_type_scat_dispersion_imag
_atom_type_scat_source
C C 0.0181 0.0091 'International Tables Vol C Tables 4.2.6.8 and 6.1.1.4'
H H 0.0000 0.0000 'International Tables Vol C Tables 4.2.6.8 and 6.1.1.4'
Br Br -0.6763 1.2805 'International Tables Vol C Tables 4.2.6.8 and 6.1.1.4'
F F 0.0727 0.0534 'International Tables Vol C Tables 4.2.6.8 and 6.1.1.4'
P P 0.2955 0.4335 'International Tables Vol C Tables 4.2.6.8 and 6.1.1.4'
S S 0.3331 0.5567 'International Tables Vol C Tables 4.2.6.8 and 6.1.1.4'

loop_
_geom_angle_atom_site_label_1
_geom_angle_atom_site_label_2
_geom_angle_atom_site_label_3
_geom_angle
_geom_angle_site_symmetry_1
_geom_angle_site_symmetry_3
_geom_angle_publ_flag
C7 S2 C2 90.9(2) . . ?
C12 S3 C1 91.1(2) . . ?
C14 S4 C6 90.9(2) . . ?
C1I S5 C1L 90.8(2) . . ?
C1K S6 C1F 90.1(3) . 2_766 ?
F13 P7 F8 176.7(5) . . ?
F1D P7 F8 90.4(3) . . ?
F1D P7 F13 89.6(3) . . ?
F1W P7 F8 88.2(3) . . ?
F1W P7 F13 91.9(3) . . ?
F1W P7 F1D 178.4(4) . . ?
F2K P7 F8 88.8(6) . . ?
F2K P7 F13 87.9(6) . . ?
F2K P7 F1D 86.2(7) . . ?
F2K P7 F1W 94.6(8) . . ?
F2L P7 F8 89.5(6) . . ?
F2L P7 F13 93.8(6) . . ?
F2L P7 F1D 95.6(7) . . ?
F2L P7 F1W 83.6(8) . . ?
F2L P7 F2K 177.6(7) . . ?
F2 P8 F1 177.5(5) . . ?
F3 P8 F1 89.0(3) . . ?
F3 P8 F2 90.3(3) . . ?
F4 P8 F1 90.3(4) . . ?
F4 P8 F2 90.3(4) . . ?
F4 P8 F3 178.1(7) . . ?
F5 P8 F1 88.4(6) . . ?
F5 P8 F2 94.0(6) . . ?
F5 P8 F3 92.5(7) . . ?
F5 P8 F4 89.2(7) . . ?
F5 P8 F6 177.3(8) . . ?
F6 P8 F1 89.9(5) . . ?
F6 P8 F2 87.7(5) . . ?
F6 P8 F3 85.4(7) . . ?
F6 P8 F4 92.9(8) . . ?
C10 C1 S3 112.2(4) . . ?
C18 C1 S3 126.3(4) . . ?
C18 C1 C10 121.5(5) . . ?
C9 C2 S2 112.6(4) . . ?
C1E C2 S2 125.5(4) . . ?
C1E C2 C9 121.9(5) . . ?
C16 C3 C1G 118.7(5) . . ?
C1N C3 C16 119.6(5) . . ?
C1N C3 C1G 121.7(5) . . ?
C6 C4 C12 109.5(4) . . ?
C1N C4 C6 119.8(5) . . ?
C1N C4 C12 130.6(5) . . ?
C7 C5 C1L 110.0(4) . . ?
C1C C5 C7 130.6(5) . . ?
C1C C5 C1L 119.4(5) . . ?
C4 C6 S4 112.8(4) . . ?
C1P C6 S4 125.5(4) . . ?
C1P C6 C4 121.7(5) . . ?
C5 C7 S2 132.9(4) . . ?
C1I C7 S2 113.4(4) . . ?
C1I C7 C5 113.8(4) . . ?
C1I C9 C2 109.6(4) . . ?
C1J C9 C2 118.8(5) . . ?
C1J C9 C1I 131.6(5) . . ?
C14 C10 C1 109.8(4) . . ?
C1H C10 C1 119.7(5) . . ?
C1H C10 C14 130.5(5) . . ?
C18 C11 C1A 119.7(5) . . ?
C18 C11 C2A 121.7(6) . . ?
C2A C11 C1A 118.7(5) . . ?
C4 C12 S3 132.8(4) . . ?
C14 C12 S3 113.6(4) . . ?
C14 C12 C4 113.6(4) . . ?
C10 C14 S4 133.5(4) . . ?
C12 C14 S4 113.2(4) . . ?
C12 C14 C10 113.2(4) . . ?
C1F C15 C1K 110.8(5) . . ?
C1X C15 C1F 119.9(5) . . ?
C1X C15 C1K 129.4(5) . . ?
C3 C16 C1P 120.2(5) . . ?
C1Z C16 C3 119.7(5) . . ?
C1Z C16 C1P 120.1(5) . . ?
C1C C17 C1M 121.9(5) . . ?
C1C C17 C1U 118.4(5) . . ?
C1M C17 C1U 119.7(5) . . ?
C1 C18 C11 119.9(5) . . ?
C1J C19 C1S 118.9(5) . . ?
C1J C19 C27 123.2(6) . . ?
C27 C19 C1S 117.8(6) . . ?
C1H C1A C11 119.5(5) . . ?
C25 C1A C11 118.7(5) . . ?
C25 C1A C1H 121.8(6) . . ?
C1G C1B C1Q 120.9(6) . . ?
C5 C1C C17 121.2(5) . . ?
C2 C1E C1S 119.5(5) . . ?
C15 C1F S6 111.8(4) . 2_766 ?
C2E C1F S6 125.3(4) . 2_766 ?
C2E C1F C15 122.9(5) . . ?
C1B C1G C3 119.9(6) . . ?
C10 C1H C1A 119.7(5) . . ?
C7 C1I S5 112.8(4) . . ?
C7 C1I C9 113.6(4) . . ?
C9 C1I S5 133.5(4) . . ?
C9 C1J C19 121.2(5) . . ?
C15 C1K S6 132.6(4) . . ?
C1K C1K S6 114.0(6) 2_766 . ?
C1K C1K C15 113.4(6) 2_766 . ?
C5 C1L S5 112.6(4) . . ?
C23 C1L S5 125.6(4) . . ?
C23 C1L C5 121.8(5) . . ?
C1V C1M C17 120.1(7) . . ?
C4 C1N C3 120.3(5) . . ?
C21 C1O C26 120.9(7) . . ?
C6 C1P C16 118.2(5) . . ?
C1Z C1Q C1B 121.1(6) . . ?
C1T C1R C2E 121.2(5) . . ?
C2D C1R C1T 118.7(5) . . ?
C2D C1R C2E 120.0(6) . . ?
C1E C1S C19 119.5(5) . . ?
C1E C1S C28 121.5(6) . . ?
C28 C1S C19 119.0(6) . . ?
C1X C1T C1R 118.7(5) . . ?
C1X C1T C21 123.0(5) . . ?
C21 C1T C1R 118.2(6) . . ?
C23 C1U C17 121.0(5) . . ?
C2C C1U C17 118.7(6) . . ?
C2C C1U C23 120.3(6) . . ?
C22 C1V C1M 120.1(7) . . ?
C1T C1X C15 119.5(5) . . ?
C2A C1Y C20 120.5(6) . . ?
C1Q C1Z C16 119.7(6) . . ?
C25 C20 C1Y 120.8(6) . . ?
C1O C21 C1T 120.9(6) . . ?
C1V C22 C2C 121.7(6) . . ?
C1L C23 C1U 118.2(5) . . ?
C27 C24 C2B 120.7(6) . . ?
C20 C25 C1A 120.8(6) . . ?
C2D C26 C1O 120.4(7) . . ?
C24 C27 C19 121.6(7) . . ?
C2B C28 C1S 120.2(7) . . ?
C2F C29 C2I 118.3(9) . . ?
C1Y C2A C11 120.5(6) . . ?
C28 C2B C24 120.6(7) . . ?
C22 C2C C1U 119.7(7) . . ?
C26 C2D C1R 120.8(6) . . ?
C1F C2E C1R 117.8(5) . . ?
C29 C2F Br1 120.1(6) . . ?
C29 C2F C2J 120.9(8) . . ?
C2J C2F Br1 119.0(7) . . ?
C2H C2G C2J 119.2(11) . . ?
C2I C2H C2G 119.3(14) . . ?
C2H C2I C29 124.6(14) . . ?
C2F C2J C2G 117.6(10) . . ?

loop_
_geom_bond_atom_site_label_1
_geom_bond_atom_site_label_2
_geom_bond_distance
_geom_bond_site_symmetry_2
_geom_bond_publ_flag
Br1 C2F 1.867(7) . ?
S2 C2 1.763(5) . ?
S2 C7 1.702(5) . ?
S3 C1 1.760(5) . ?
S3 C12 1.699(5) . ?
S4 C6 1.759(5) . ?
S4 C14 1.708(5) . ?
S5 C1I 1.717(5) . ?
S5 C1L 1.765(6) . ?
S6 C1F 1.773(6) 2_766 ?
S6 C1K 1.726(5) . ?
P7 F8 1.569(5) . ?
P7 F13 1.541(5) . ?
P7 F1D 1.530(5) . ?
P7 F1W 1.523(6) . ?
P7 F2K 1.499(9) . ?
P7 F2L 1.470(8) . ?
P8 F1 1.567(6) . ?
P8 F2 1.552(5) . ?
P8 F3 1.530(6) . ?
P8 F4 1.524(6) . ?
P8 F5 1.488(9) . ?
P8 F6 1.496(10) . ?
C1 C10 1.433(7) . ?
C1 C18 1.356(7) . ?
C2 C9 1.431(7) . ?
C2 C1E 1.356(8) . ?
C3 C16 1.420(8) . ?
C3 C1G 1.425(7) . ?
C3 C1N 1.400(7) . ?
C4 C6 1.428(7) . ?
C4 C12 1.432(7) . ?
C4 C1N 1.380(7) . ?
C5 C7 1.425(7) . ?
C5 C1C 1.376(7) . ?
C5 C1L 1.425(7) . ?
C6 C1P 1.370(7) . ?
C7 C1I 1.405(7) . ?
C9 C1I 1.429(7) . ?
C9 C1J 1.384(7) . ?
C10 C14 1.432(7) . ?
C10 C1H 1.379(7) . ?
C11 C18 1.405(8) . ?
C11 C1A 1.431(8) . ?
C11 C2A 1.411(8) . ?
C12 C14 1.402(7) . ?
C15 C1F 1.412(8) . ?
C15 C1K 1.434(8) . ?
C15 C1X 1.408(8) . ?
C16 C1P 1.436(8) . ?
C16 C1Z 1.408(8) . ?
C17 C1C 1.403(8) . ?
C17 C1M 1.404(8) . ?
C17 C1U 1.432(8) . ?
C19 C1J 1.390(8) . ?
C19 C1S 1.449(8) . ?
C19 C27 1.406(8) . ?
C1A C1H 1.415(8) . ?
C1A C25 1.406(8) . ?
C1B C1G 1.367(9) . ?
C1B C1Q 1.390(10) . ?
C1E C1S 1.412(8) . ?
C1F C2E 1.350(9) . ?
C1K C1K 1.363(10) 2_766 ?
C1L C23 1.378(8) . ?
C1M C1V 1.386(10) . ?
C1O C21 1.351(10) . ?
C1O C26 1.403(11) . ?
C1Q C1Z 1.371(9) . ?
C1R C1T 1.429(8) . ?
C1R C2D 1.421(9) . ?
C1R C2E 1.432(8) . ?
C1S C28 1.417(9) . ?
C1T C1X 1.404(9) . ?
C1T C21 1.428(9) . ?
C1U C23 1.415(9) . ?
C1U C2C 1.408(9) . ?
C1V C22 1.381(11) . ?
C1Y C20 1.385(11) . ?
C1Y C2A 1.373(10) . ?
C20 C25 1.366(10) . ?
C22 C2C 1.387(11) . ?
C24 C27 1.366(11) . ?
C24 C2B 1.394(12) . ?
C26 C2D 1.363(10) . ?
C28 C2B 1.378(10) . ?
C29 C2F 1.342(11) . ?
C29 C2I 1.393(13) . ?
C2F C2J 1.402(13) . ?
C2G C2H 1.41(2) . ?
C2G C2J 1.412(17) . ?
C2H C2I 1.262(19) . ?

loop_
_twin_individual_id
_twin_individual_mass_fraction_refined
1 0.5676(15)
2 0.4324(15)
